data_4312866
loop_
_publ_author_name
'Hong-Cai Zhou'
'R. H. Holm'

_publ_section_title
;
 Synthesis and Reactions of Cubane-Type Iron-Sulfur-Phosphine Clusters,
 Including Soluble Clusters of Nuclearities 8 and 16
;
_journal_name_full 'Inorganic Chemistry'
_journal_page_first 11
_journal_page_last 21
_journal_paper_doi 10.1021/ic020464t
_journal_volume 42
_journal_year 2003
_chemical_formula_moiety 'Fe16 S16 (PCy3)8'
_chemical_formula_sum 'C156 H292 Fe16 O3 P8 S16'
_chemical_formula_weight 3870.22
_chemical_name_systematic
;
octakis(bis(\m3-sulfido)tricyclohexylphosphine-di-iron) ether 
tetrahydrofuran solvate
;
_space_group_IT_number 15
_symmetry_cell_setting monoclinic
_symmetry_space_group_name_Hall '-C 2yc'
_symmetry_space_group_name_H-M 'C 1 2/c 1'
_atom_sites_solution_hydrogens geom
_atom_sites_solution_primary direct
_atom_sites_solution_secondary difmap
_audit_creation_method SHELXL-97
_cell_angle_alpha 90.00
_cell_angle_beta 111.0920(10)
_cell_angle_gamma 90.00
_cell_formula_units_Z 4
_cell_length_a 30.095(2)
_cell_length_b 20.3615(14)
_cell_length_c 34.992(3)
_cell_measurement_reflns_used 5595
_cell_measurement_temperature 213(2)
_cell_measurement_theta_max 29.8
_cell_measurement_theta_min 2.27
_cell_volume 20006(3)
_computing_cell_refinement 'Bruker XSCANS'
_computing_data_collection 'Bruker XSCANS'
_computing_data_reduction 'Bruker SHELXTL'
_computing_molecular_graphics 'Bruker SHELXTL'
_computing_publication_material 'Bruker SHELXTL'
_computing_structure_refinement 'SHELXL-97 (Sheldrick, 1997)'
_computing_structure_solution 'SHELXS-97 (Sheldrick, 1990)'
_diffrn_ambient_temperature 213(2)
_diffrn_measured_fraction_theta_full 0.999
_diffrn_measured_fraction_theta_max 0.999
_diffrn_measurement_device_type 'Bruker P4'
_diffrn_measurement_method '\w scans'
_diffrn_radiation_monochromator graphite
_diffrn_radiation_source 'fine-focus sealed tube'
_diffrn_radiation_type MoK\a
_diffrn_radiation_wavelength 0.71073
_diffrn_reflns_av_R_equivalents 0.0500
_diffrn_reflns_av_sigmaI/netI 0.0524
_diffrn_reflns_limit_h_max 22
_diffrn_reflns_limit_h_min -32
_diffrn_reflns_limit_k_max 21
_diffrn_reflns_limit_k_min -20
_diffrn_reflns_limit_l_max 37
_diffrn_reflns_limit_l_min -37
_diffrn_reflns_number 42668
_diffrn_reflns_theta_full 22.50
_diffrn_reflns_theta_max 22.50
_diffrn_reflns_theta_min 1.24
_diffrn_standards_decay_% none
_exptl_absorpt_coefficient_mu 1.394
_exptl_absorpt_correction_T_max 0.94
_exptl_absorpt_correction_T_min 0.79
_exptl_absorpt_correction_type SADABS
_exptl_crystal_colour black
_exptl_crystal_density_diffrn 1.285
_exptl_crystal_density_meas ?
_exptl_crystal_density_method 'not measured'
_exptl_crystal_description 'rhombic plate'
_exptl_crystal_F_000 8176
_exptl_crystal_size_max 0.34
_exptl_crystal_size_mid 0.30
_exptl_crystal_size_min 0.09
_refine_diff_density_max 1.450
_refine_diff_density_min -0.363
_refine_diff_density_rms 0.116
_refine_ls_extinction_method none
_refine_ls_goodness_of_fit_ref 1.039
_refine_ls_hydrogen_treatment mixed
_refine_ls_matrix_type full
_refine_ls_number_parameters 886
_refine_ls_number_reflns 13082
_refine_ls_number_restraints 8
_refine_ls_restrained_S_all 1.040
_refine_ls_R_factor_all 0.0821
_refine_ls_R_factor_gt 0.0547
_refine_ls_shift/su_max 0.064
_refine_ls_shift/su_mean 0.003
_refine_ls_structure_factor_coef Fsqd
_refine_ls_weighting_details 'calc w=1/[\s^2^(Fo^2^)+(0.0993P)^2^+39.5325P] where P=(Fo^2^+2Fc^2^)/3'
_refine_ls_weighting_scheme calc
_refine_ls_wR_factor_gt 0.1503
_refine_ls_wR_factor_ref 0.1684
_reflns_number_gt 9401
_reflns_number_total 13082
_reflns_threshold_expression >2sigma(I)
_cod_data_source_file ic020464t_5.cif
_cod_data_source_block compd11
_cod_depositor_comments
;
The following automatic conversions were performed:

'_exptl_crystal_density_meas' value 'not measured' was changed to '?'
- the value is perceived as not measured.

Automatic conversion script
Id: cif_fix_values 3008 2015-01-20 13:52:24Z robertas 
;
_cod_original_cell_volume 20006(2)
_cod_database_code 4312866

loop_
_symmetry_equiv_pos_as_xyz
'x, y, z'
'-x, y, -z+1/2'
'x+1/2, y+1/2, z'
'-x+1/2, y+1/2, -z+1/2'
'-x, -y, -z'
'x, -y, z-1/2'
'-x+1/2, -y+1/2, -z'
'x+1/2, -y+1/2, z-1/2'

loop_
_atom_site_label
_atom_site_type_symbol
_atom_site_fract_x
_atom_site_fract_y
_atom_site_fract_z
_atom_site_U_iso_or_equiv
_atom_site_adp_type
_atom_site_occupancy
_atom_site_symmetry_multiplicity
_atom_site_calc_flag
_atom_site_refinement_flags
_atom_site_disorder_assembly
_atom_site_disorder_group
Fe1 Fe 0.44890(4) 1.42551(5) 0.16022(3) 0.0387(3) Uani 1 1 d . . .
Fe2 Fe 0.46285(3) 1.29623(4) 0.16536(3) 0.0302(2) Uani 1 1 d . . .
Fe3 Fe 0.52023(3) 1.36631(4) 0.22070(3) 0.0317(2) Uani 1 1 d . . .
Fe4 Fe 0.52276(3) 1.37615(5) 0.14567(3) 0.0347(3) Uani 1 1 d . . .
Fe5 Fe 0.52151(3) 1.05425(4) 0.17361(3) 0.0316(2) Uani 1 1 d . . .
Fe6 Fe 0.51152(3) 1.18070(4) 0.17488(3) 0.0289(2) Uani 1 1 d . . .
Fe7 Fe 0.46746(3) 1.11096(4) 0.20934(3) 0.0289(2) Uani 1 1 d . . .
Fe8 Fe 0.43800(3) 1.10218(5) 0.12422(3) 0.0337(3) Uani 1 1 d . . .
S1 S 0.44553(6) 1.35924(8) 0.10655(5) 0.0387(4) Uani 1 1 d . . .
S2 S 0.43757(6) 1.35759(8) 0.21056(5) 0.0352(4) Uani 1 1 d . . .
S3 S 0.54733(6) 1.28259(8) 0.18819(5) 0.0325(4) Uani 1 1 d . . .
S4 S 0.52476(7) 1.46299(8) 0.18706(5) 0.0405(4) Uani 1 1 d . . .
S5 S 0.50875(6) 1.12090(8) 0.11756(5) 0.0357(4) Uani 1 1 d . . .
S6 S 0.55247(6) 1.11802(8) 0.23367(5) 0.0314(4) Uani 1 1 d . . .
S7 S 0.42903(6) 1.19405(8) 0.16275(5) 0.0326(4) Uani 1 1 d . . .
S8 S 0.44781(6) 1.01736(8) 0.16813(5) 0.0360(4) Uani 1 1 d . . .
P1 P 0.37698(7) 1.48727(9) 0.13950(6) 0.0422(5) Uani 1 1 d . . .
C101 C 0.3267(3) 1.4323(4) 0.1369(2) 0.0496(19) Uani 1 1 d . . .
H10A H 0.3363 1.4122 0.1644 0.060 Uiso 1 1 calc R . .
C102 C 0.2786(3) 1.4614(5) 0.1295(3) 0.073(3) Uani 1 1 d . . .
H10B H 0.2654 1.4787 0.1016 0.088 Uiso 1 1 calc R . .
H10C H 0.2817 1.4979 0.1485 0.088 Uiso 1 1 calc R . .
C103 C 0.2449(3) 1.4104(5) 0.1354(4) 0.092(3) Uani 1 1 d . . .
H10D H 0.2132 1.4300 0.1289 0.111 Uiso 1 1 calc R . .
H10E H 0.2563 1.3966 0.1642 0.111 Uiso 1 1 calc R . .
C104 C 0.2411(3) 1.3505(5) 0.1083(3) 0.084(3) Uani 1 1 d . . .
H10F H 0.2213 1.3173 0.1146 0.101 Uiso 1 1 calc R . .
H10G H 0.2253 1.3634 0.0795 0.101 Uiso 1 1 calc R . .
C105 C 0.2867(3) 1.3221(5) 0.1134(4) 0.091(3) Uani 1 1 d . . .
H10H H 0.2825 1.2869 0.0933 0.110 Uiso 1 1 calc R . .
H10I H 0.3005 1.3028 0.1408 0.110 Uiso 1 1 calc R . .
C106 C 0.3216(3) 1.3746(4) 0.1078(3) 0.073(3) Uani 1 1 d . . .
H10J H 0.3529 1.3545 0.1132 0.088 Uiso 1 1 calc R . .
H10K H 0.3096 1.3904 0.0795 0.088 Uiso 1 1 calc R . .
C107 C 0.3754(3) 1.5541(4) 0.1744(2) 0.053(2) Uani 1 1 d . . .
H10L H 0.3450 1.5782 0.1621 0.064 Uiso 1 1 calc R . .
C108 C 0.4165(4) 1.6019(5) 0.1800(3) 0.092(3) Uani 1 1 d . . .
H10M H 0.4468 1.5780 0.1900 0.110 Uiso 1 1 calc R . .
H10N H 0.4131 1.6216 0.1535 0.110 Uiso 1 1 calc R . .
C109 C 0.4170(5) 1.6562(5) 0.2104(4) 0.114(4) Uani 1 1 d . . .
H10O H 0.4450 1.6843 0.2150 0.136 Uiso 1 1 calc R . .
H10P H 0.3885 1.6835 0.1986 0.136 Uiso 1 1 calc R . .
C110 C 0.4184(4) 1.6286(5) 0.2508(3) 0.092(3) Uani 1 1 d . . .
H11A H 0.4168 1.6647 0.2687 0.111 Uiso 1 1 calc R . .
H11B H 0.4487 1.6055 0.2640 0.111 Uiso 1 1 calc R . .
C111 C 0.3777(4) 1.5816(5) 0.2455(3) 0.080(3) Uani 1 1 d . . .
H11C H 0.3474 1.6054 0.2349 0.096 Uiso 1 1 calc R . .
H11D H 0.3808 1.5625 0.2720 0.096 Uiso 1 1 calc R . .
C112 C 0.3782(3) 1.5274(4) 0.2157(2) 0.062(2) Uani 1 1 d . . .
H11E H 0.4076 1.5018 0.2276 0.075 Uiso 1 1 calc R . .
H11F H 0.3512 1.4979 0.2119 0.075 Uiso 1 1 calc R . .
C113 C 0.3619(3) 1.5210(4) 0.0870(2) 0.059(2) Uani 1 1 d . . .
H11G H 0.3483 1.4839 0.0680 0.071 Uiso 1 1 calc R . .
C114 C 0.4055(4) 1.5427(6) 0.0788(3) 0.092(3) Uani 1 1 d . . .
H11H H 0.4292 1.5074 0.0864 0.111 Uiso 1 1 calc R . .
H11I H 0.4195 1.5810 0.0959 0.111 Uiso 1 1 calc R . .
C115 C 0.3934(4) 1.5605(6) 0.0334(3) 0.110(4) Uani 1 1 d . . .
H11J H 0.4220 1.5773 0.0295 0.132 Uiso 1 1 calc R . .
H11K H 0.3831 1.5209 0.0166 0.132 Uiso 1 1 calc R . .
C116 C 0.3557(5) 1.6101(7) 0.0198(3) 0.118(5) Uani 1 1 d . . .
H11L H 0.3472 1.6176 -0.0096 0.142 Uiso 1 1 calc R . .
H11M H 0.3679 1.6516 0.0339 0.142 Uiso 1 1 calc R . .
C117 C 0.3106(5) 1.5905(8) 0.0281(4) 0.143(6) Uani 1 1 d . . .
H11N H 0.2960 1.5517 0.0119 0.171 Uiso 1 1 calc R . .
H11O H 0.2874 1.6265 0.0203 0.171 Uiso 1 1 calc R . .
C118 C 0.3248(4) 1.5755(6) 0.0740(3) 0.098(4) Uani 1 1 d . . .
H11P H 0.3378 1.6153 0.0899 0.118 Uiso 1 1 calc R . .
H11Q H 0.2965 1.5622 0.0797 0.118 Uiso 1 1 calc R . .
P2 P 0.58406(6) 1.38724(8) 0.11854(5) 0.0345(4) Uani 1 1 d . . .
C201 C 0.5802(3) 1.3279(3) 0.07758(19) 0.0395(17) Uani 1 1 d . . .
H20A H 0.6080 1.3350 0.0693 0.047 Uiso 1 1 calc R . .
C202 C 0.5829(3) 1.2577(3) 0.0937(2) 0.0430(18) Uani 1 1 d . . .
H20B H 0.6127 1.2522 0.1171 0.052 Uiso 1 1 calc R . .
H20C H 0.5565 1.2504 0.1033 0.052 Uiso 1 1 calc R . .
C203 C 0.5807(3) 1.2070(4) 0.0617(2) 0.059(2) Uani 1 1 d . . .
H20D H 0.6088 1.2113 0.0539 0.070 Uiso 1 1 calc R . .
H20E H 0.5810 1.1630 0.0730 0.070 Uiso 1 1 calc R . .
C204 C 0.5364(3) 1.2156(4) 0.0244(3) 0.064(2) Uani 1 1 d . . .
H20F H 0.5084 1.2061 0.0315 0.077 Uiso 1 1 calc R . .
H20G H 0.5368 1.1843 0.0032 0.077 Uiso 1 1 calc R . .
C205 C 0.5327(3) 1.2859(4) 0.0074(2) 0.064(2) Uani 1 1 d . . .
H20H H 0.5587 1.2935 -0.0027 0.076 Uiso 1 1 calc R . .
H20I H 0.5025 1.2908 -0.0158 0.076 Uiso 1 1 calc R . .
C206 C 0.5351(3) 1.3361(4) 0.0396(2) 0.050(2) Uani 1 1 d . . .
H20J H 0.5071 1.3317 0.0475 0.061 Uiso 1 1 calc R . .
H20K H 0.5346 1.3803 0.0283 0.061 Uiso 1 1 calc R . .
C207 C 0.6423(2) 1.3698(3) 0.1597(2) 0.0428(18) Uani 1 1 d . . .
H20L H 0.6381 1.3271 0.1715 0.051 Uiso 1 1 calc R . .
C208 C 0.6537(3) 1.4186(5) 0.1946(2) 0.068(2) Uani 1 1 d . . .
H20M H 0.6262 1.4230 0.2032 0.081 Uiso 1 1 calc R . .
H20N H 0.6603 1.4617 0.1854 0.081 Uiso 1 1 calc R . .
C209 C 0.6970(4) 1.3954(5) 0.2308(3) 0.080(3) Uani 1 1 d . . .
H20O H 0.7049 1.4284 0.2526 0.096 Uiso 1 1 calc R . .
H20P H 0.6889 1.3545 0.2416 0.096 Uiso 1 1 calc R . .
C210 C 0.7400(3) 1.3838(5) 0.2191(3) 0.085(3) Uani 1 1 d . . .
H21A H 0.7507 1.4256 0.2116 0.102 Uiso 1 1 calc R . .
H21B H 0.7660 1.3658 0.2427 0.102 Uiso 1 1 calc R . .
C211 C 0.7285(3) 1.3371(5) 0.1839(3) 0.082(3) Uani 1 1 d . . .
H21C H 0.7211 1.2939 0.1925 0.099 Uiso 1 1 calc R . .
H21D H 0.7564 1.3322 0.1760 0.099 Uiso 1 1 calc R . .
C212 C 0.6861(3) 1.3607(5) 0.1469(3) 0.068(3) Uani 1 1 d . . .
H21E H 0.6788 1.3283 0.1247 0.081 Uiso 1 1 calc R . .
H21F H 0.6939 1.4024 0.1369 0.081 Uiso 1 1 calc R . .
C213 C 0.5881(3) 1.4710(4) 0.0995(2) 0.051(2) Uani 1 1 d . . .
H21G H 0.6046 1.4977 0.1241 0.061 Uiso 1 1 calc R . .
C214 C 0.5392(3) 1.5017(4) 0.0797(3) 0.064(2) Uani 1 1 d . . .
H21H H 0.5221 1.4994 0.0988 0.077 Uiso 1 1 calc R . .
H21I H 0.5210 1.4769 0.0551 0.077 Uiso 1 1 calc R . .
C215 C 0.5432(4) 1.5736(5) 0.0683(4) 0.099(4) Uani 1 1 d . . .
H21J H 0.5112 1.5911 0.0536 0.118 Uiso 1 1 calc R . .
H21K H 0.5576 1.5994 0.0933 0.118 Uiso 1 1 calc R . .
C216 C 0.5724(4) 1.5805(6) 0.0420(4) 0.118(5) Uani 1 1 d . . .
H21L H 0.5757 1.6271 0.0367 0.142 Uiso 1 1 calc R . .
H21M H 0.5561 1.5587 0.0157 0.142 Uiso 1 1 calc R . .
C217 C 0.6211(4) 1.5507(5) 0.0622(4) 0.098(4) Uani 1 1 d . . .
H21N H 0.6385 1.5749 0.0873 0.118 Uiso 1 1 calc R . .
H21O H 0.6390 1.5543 0.0437 0.118 Uiso 1 1 calc R . .
C218 C 0.6171(3) 1.4783(4) 0.0725(3) 0.071(3) Uani 1 1 d . . .
H21P H 0.6020 1.4534 0.0471 0.085 Uiso 1 1 calc R . .
H21Q H 0.6490 1.4602 0.0865 0.085 Uiso 1 1 calc R . .
P3 P 0.59107(6) 0.98856(8) 0.18239(5) 0.0344(4) Uani 1 1 d . . .
C301 C 0.6448(2) 1.0418(3) 0.1958(2) 0.0409(17) Uani 1 1 d . . .
H30A H 0.6475 1.0643 0.2216 0.049 Uiso 1 1 calc R . .
C302 C 0.6916(3) 1.0077(4) 0.2039(3) 0.068(2) Uani 1 1 d . . .
H30B H 0.6912 0.9854 0.1790 0.082 Uiso 1 1 calc R . .
H30C H 0.6963 0.9744 0.2253 0.082 Uiso 1 1 calc R . .
C303 C 0.7332(3) 1.0574(5) 0.2179(4) 0.092(3) Uani 1 1 d . . .
H30D H 0.7347 1.0780 0.2436 0.110 Uiso 1 1 calc R . .
H30E H 0.7633 1.0343 0.2228 0.110 Uiso 1 1 calc R . .
C304 C 0.7267(3) 1.1092(5) 0.1861(4) 0.088(3) Uani 1 1 d . . .
H30F H 0.7527 1.1411 0.1959 0.106 Uiso 1 1 calc R . .
H30G H 0.7279 1.0890 0.1610 0.106 Uiso 1 1 calc R . .
C305 C 0.6804(3) 1.1432(4) 0.1769(3) 0.075(3) Uani 1 1 d . . .
H30H H 0.6762 1.1753 0.1551 0.090 Uiso 1 1 calc R . .
H30I H 0.6808 1.1672 0.2014 0.090 Uiso 1 1 calc R . .
C306 C 0.6385(3) 1.0961(4) 0.1639(3) 0.059(2) Uani 1 1 d . . .
H30J H 0.6354 1.0763 0.1375 0.070 Uiso 1 1 calc R . .
H30K H 0.6091 1.1205 0.1602 0.070 Uiso 1 1 calc R . .
C307 C 0.5875(2) 0.9445(3) 0.1346(2) 0.0432(18) Uani 1 1 d . . .
H30L H 0.6006 0.9748 0.1193 0.052 Uiso 1 1 calc R . .
C308 C 0.5358(3) 0.9326(4) 0.1077(2) 0.057(2) Uani 1 1 d . . .
H30M H 0.5183 0.9742 0.1031 0.068 Uiso 1 1 calc R . .
H30N H 0.5212 0.9026 0.1216 0.068 Uiso 1 1 calc R . .
C309 C 0.5323(3) 0.9027(5) 0.0659(3) 0.075(3) Uani 1 1 d . . .
H30O H 0.4989 0.8936 0.0495 0.090 Uiso 1 1 calc R . .
H30P H 0.5442 0.9345 0.0508 0.090 Uiso 1 1 calc R . .
C310 C 0.5607(3) 0.8399(5) 0.0714(3) 0.077(3) Uani 1 1 d . . .
H31A H 0.5595 0.8239 0.0447 0.092 Uiso 1 1 calc R . .
H31B H 0.5467 0.8063 0.0836 0.092 Uiso 1 1 calc R . .
C311 C 0.6119(3) 0.8512(5) 0.0987(3) 0.069(3) Uani 1 1 d . . .
H31C H 0.6269 0.8809 0.0848 0.082 Uiso 1 1 calc R . .
H31D H 0.6291 0.8094 0.1032 0.082 Uiso 1 1 calc R . .
C312 C 0.6162(3) 0.8810(3) 0.1402(2) 0.0475(19) Uani 1 1 d . . .
H31E H 0.6047 0.8493 0.1556 0.057 Uiso 1 1 calc R . .
H31F H 0.6498 0.8902 0.1562 0.057 Uiso 1 1 calc R . .
C313 C 0.6045(3) 0.9251(3) 0.2227(2) 0.0417(18) Uani 1 1 d . . .
H31G H 0.6304 0.8968 0.2208 0.050 Uiso 1 1 calc R . .
C314 C 0.5603(3) 0.8825(4) 0.2157(2) 0.057(2) Uani 1 1 d . . .
H31H H 0.5343 0.9102 0.2170 0.068 Uiso 1 1 calc R . .
H31I H 0.5503 0.8631 0.1882 0.068 Uiso 1 1 calc R . .
C315 C 0.5699(4) 0.8280(4) 0.2473(3) 0.071(3) Uani 1 1 d . . .
H31J H 0.5942 0.7982 0.2446 0.086 Uiso 1 1 calc R . .
H31K H 0.5407 0.8026 0.2424 0.086 Uiso 1 1 calc R . .
C316 C 0.5871(4) 0.8562(4) 0.2909(3) 0.074(3) Uani 1 1 d . . .
H31L H 0.5616 0.8821 0.2947 0.089 Uiso 1 1 calc R . .
H31M H 0.5953 0.8202 0.3109 0.089 Uiso 1 1 calc R . .
C317 C 0.6305(4) 0.8994(4) 0.2980(3) 0.073(3) Uani 1 1 d . . .
H31N H 0.6570 0.8723 0.2970 0.088 Uiso 1 1 calc R . .
H31O H 0.6401 0.9189 0.3254 0.088 Uiso 1 1 calc R . .
C318 C 0.6206(3) 0.9545(3) 0.2658(2) 0.049(2) Uani 1 1 d . . .
H31P H 0.5957 0.9837 0.2681 0.059 Uiso 1 1 calc R . .
H31Q H 0.6495 0.9806 0.2709 0.059 Uiso 1 1 calc R . .
P4 P 0.36819(7) 1.09457(9) 0.06567(5) 0.0368(4) Uani 1 1 d . A .
C402 C 0.3239(5) 1.2181(6) 0.0405(4) 0.066(4) Uiso 0.688(17) 1 d PD A 1
C404 C 0.3558(4) 1.3046(6) 0.0042(4) 0.052(3) Uiso 0.688(17) 1 d PD A 1
C2' C 0.3118(10) 1.1872(13) 0.0059(9) 0.066(4) Uiso 0.31 1 d PD A 2
C4' C 0.3520(9) 1.2762(12) -0.0227(8) 0.052(3) Uiso 0.31 1 d PD A 2
C401 C 0.3552(3) 1.1689(4) 0.0334(3) 0.057(2) Uani 1 1 d . . .
C403 C 0.3094(4) 1.2684(5) 0.0010(4) 0.123(5) Uani 1 1 d . . .
C405 C 0.3922(4) 1.2588(5) 0.0033(3) 0.092(4) Uani 1 1 d . . .
C406 C 0.4001(3) 1.1988(4) 0.0300(3) 0.067(2) Uani 1 1 d . A .
H40B H 0.4219 1.2103 0.0576 0.080 Uiso 1 1 calc R . .
H40C H 0.4159 1.1653 0.0192 0.080 Uiso 1 1 calc R . .
C407 C 0.3135(3) 1.0779(3) 0.0771(2) 0.0453(18) Uani 1 1 d . . .
H40D H 0.2856 1.0851 0.0517 0.054 Uiso 1 1 calc R A .
C408 C 0.3118(3) 1.0069(4) 0.0909(3) 0.078(3) Uani 1 1 d . A .
H40E H 0.3132 0.9769 0.0695 0.093 Uiso 1 1 calc R . .
H40F H 0.3397 0.9984 0.1157 0.093 Uiso 1 1 calc R . .
C409 C 0.2664(4) 0.9931(6) 0.0999(4) 0.102(4) Uani 1 1 d . . .
H40G H 0.2677 0.9484 0.1106 0.122 Uiso 1 1 calc R A .
H40H H 0.2387 0.9960 0.0743 0.122 Uiso 1 1 calc R . .
C410 C 0.2606(4) 1.0421(6) 0.1310(3) 0.099(4) Uani 1 1 d . A .
H41A H 0.2299 1.0349 0.1342 0.119 Uiso 1 1 calc R . .
H41B H 0.2859 1.0353 0.1576 0.119 Uiso 1 1 calc R . .
C411 C 0.2629(4) 1.1107(6) 0.1168(4) 0.095(4) Uani 1 1 d . . .
H41C H 0.2604 1.1416 0.1374 0.114 Uiso 1 1 calc R A .
H41D H 0.2358 1.1185 0.0913 0.114 Uiso 1 1 calc R . .
C412 C 0.3087(3) 1.1227(5) 0.1097(3) 0.074(3) Uani 1 1 d . A .
H41E H 0.3356 1.1156 0.1354 0.089 Uiso 1 1 calc R . .
H41F H 0.3096 1.1685 0.1014 0.089 Uiso 1 1 calc R . .
C413 C 0.3681(3) 1.0272(4) 0.0305(2) 0.051(2) Uani 1 1 d . . .
H41G H 0.3718 0.9869 0.0471 0.061 Uiso 1 1 calc R A .
C414 C 0.4107(3) 1.0265(5) 0.0167(3) 0.080(3) Uani 1 1 d . A .
H41H H 0.4402 1.0295 0.0407 0.096 Uiso 1 1 calc R . .
H41I H 0.4092 1.0648 -0.0007 0.096 Uiso 1 1 calc R . .
C415 C 0.4115(4) 0.9621(5) -0.0077(3) 0.089(3) Uani 1 1 d . . .
H41J H 0.4381 0.9640 -0.0175 0.107 Uiso 1 1 calc R A .
H41K H 0.4164 0.9241 0.0105 0.107 Uiso 1 1 calc R . .
C416 C 0.3654(4) 0.9539(5) -0.0438(3) 0.095(4) Uani 1 1 d . A .
H41L H 0.3623 0.9894 -0.0634 0.114 Uiso 1 1 calc R . .
H41M H 0.3661 0.9122 -0.0575 0.114 Uiso 1 1 calc R . .
C417 C 0.3230(4) 0.9547(5) -0.0309(3) 0.091(3) Uani 1 1 d . . .
H41N H 0.3238 0.9157 -0.0143 0.109 Uiso 1 1 calc R A .
H41O H 0.2939 0.9526 -0.0553 0.109 Uiso 1 1 calc R . .
C418 C 0.3216(3) 1.0166(4) -0.0061(3) 0.074(3) Uani 1 1 d . A .
H41P H 0.3156 1.0550 -0.0242 0.089 Uiso 1 1 calc R . .
H41Q H 0.2952 1.0129 0.0038 0.089 Uiso 1 1 calc R . .
O11S O 0.2684(13) 0.7876(16) -0.0902(11) 0.246(13) Uiso 0.50 1 d P . .
C11S C 0.2383(18) 0.714(2) -0.0651(15) 0.212(18) Uiso 0.50 1 d P . .
C12S C 0.2073(15) 0.725(2) -0.1024(13) 0.179(14) Uiso 0.50 1 d P . .
C13S C 0.2260(15) 0.7767(19) -0.1177(11) 0.172(13) Uiso 0.50 1 d P . .
C14S C 0.2796(13) 0.7538(18) -0.0519(11) 0.160(12) Uiso 0.50 1 d P . .
O1S O 0.5385(9) 1.7710(11) 0.3840(7) 0.163(8) Uiso 0.50 1 d PD B 1
C1S C 0.4836(11) 1.6995(13) 0.3550(9) 0.125(9) Uiso 0.50 1 d PD B 1
C2S C 0.5156(12) 1.7129(16) 0.3760(10) 0.166(13) Uiso 0.50 1 d PD B 1
C3S C 0.5782(11) 1.7829(15) 0.4024(11) 0.180(14) Uiso 0.50 1 d PD B 1
C4S C 0.5977(10) 1.8494(14) 0.4084(9) 0.140(10) Uiso 0.50 1 d PD B 1
O21S O 0.7491(6) 1.2031(8) 0.2970(5) 0.121(5) Uiso 0.50 1 d PD C 2
C21S C 0.8232(13) 1.187(2) 0.3165(14) 0.23(2) Uiso 0.50 1 d PD C 2
C22S C 0.7952(9) 1.2193(12) 0.3017(8) 0.112(8) Uiso 0.50 1 d PD C 2
C23S C 0.7149(7) 1.2330(9) 0.2855(6) 0.077(5) Uiso 0.50 1 d PD C 2
C24S C 0.6647(6) 1.2183(8) 0.2806(5) 0.055(4) Uiso 0.50 1 d PD C 2

loop_
_atom_site_aniso_label
_atom_site_aniso_U_11
_atom_site_aniso_U_22
_atom_site_aniso_U_33
_atom_site_aniso_U_23
_atom_site_aniso_U_13
_atom_site_aniso_U_12
Fe1 0.0408(6) 0.0384(6) 0.0373(6) -0.0032(4) 0.0147(5) 0.0007(5)
Fe2 0.0315(6) 0.0268(5) 0.0310(5) 0.0004(4) 0.0097(4) -0.0009(4)
Fe3 0.0350(6) 0.0316(5) 0.0282(5) -0.0003(4) 0.0110(4) -0.0028(4)
Fe4 0.0391(6) 0.0340(6) 0.0328(5) -0.0014(4) 0.0150(5) -0.0023(4)
Fe5 0.0336(6) 0.0316(5) 0.0298(5) 0.0000(4) 0.0115(4) 0.0015(4)
Fe6 0.0313(6) 0.0262(5) 0.0307(5) 0.0001(4) 0.0128(4) -0.0006(4)
Fe7 0.0315(6) 0.0301(5) 0.0253(5) -0.0001(4) 0.0105(4) -0.0019(4)
Fe8 0.0338(6) 0.0343(6) 0.0322(5) 0.0011(4) 0.0108(4) -0.0024(4)
S1 0.0436(11) 0.0398(10) 0.0288(9) 0.0016(8) 0.0083(8) -0.0006(8)
S2 0.0366(10) 0.0373(10) 0.0291(9) -0.0003(7) 0.0088(8) 0.0045(8)
S3 0.0331(10) 0.0303(9) 0.0341(9) 0.0001(7) 0.0122(8) -0.0040(7)
S4 0.0477(12) 0.0319(10) 0.0421(10) 0.0003(8) 0.0165(9) -0.0061(8)
S5 0.0386(10) 0.0384(10) 0.0338(9) -0.0016(8) 0.0176(8) -0.0015(8)
S6 0.0332(10) 0.0338(9) 0.0280(9) 0.0011(7) 0.0121(7) 0.0025(7)
S7 0.0347(10) 0.0282(9) 0.0336(9) 0.0008(7) 0.0108(8) -0.0036(7)
S8 0.0407(11) 0.0319(10) 0.0360(10) -0.0025(7) 0.0146(8) -0.0071(8)
P1 0.0431(12) 0.0427(11) 0.0413(11) 0.0028(9) 0.0159(9) 0.0084(9)
C101 0.042(5) 0.056(5) 0.052(5) -0.001(4) 0.017(4) 0.005(4)
C102 0.049(6) 0.082(7) 0.087(7) -0.020(5) 0.022(5) 0.005(5)
C103 0.057(6) 0.111(9) 0.125(9) -0.030(7) 0.051(6) -0.014(6)
C104 0.055(6) 0.092(8) 0.110(8) -0.005(6) 0.036(6) -0.005(5)
C105 0.054(6) 0.069(7) 0.147(10) -0.014(6) 0.031(7) -0.011(5)
C106 0.056(6) 0.063(6) 0.110(8) -0.026(5) 0.041(6) -0.002(5)
C107 0.058(5) 0.040(5) 0.060(5) 0.000(4) 0.020(4) 0.012(4)
C108 0.137(10) 0.058(6) 0.093(8) -0.014(5) 0.055(7) -0.011(6)
C109 0.174(13) 0.056(7) 0.124(10) -0.026(7) 0.069(9) -0.024(7)
C110 0.125(10) 0.063(7) 0.077(7) -0.016(5) 0.022(7) 0.010(6)
C111 0.109(9) 0.076(7) 0.059(6) -0.006(5) 0.035(6) 0.009(6)
C112 0.078(6) 0.057(5) 0.054(5) -0.008(4) 0.025(5) 0.004(5)
C113 0.059(6) 0.068(6) 0.052(5) 0.015(4) 0.020(4) 0.011(4)
C114 0.087(8) 0.121(9) 0.080(7) 0.040(6) 0.044(6) 0.029(7)
C115 0.108(10) 0.148(11) 0.089(8) 0.049(8) 0.055(7) 0.031(8)
C116 0.131(12) 0.151(12) 0.081(8) 0.063(8) 0.048(8) 0.039(9)
C117 0.108(11) 0.201(15) 0.114(10) 0.103(10) 0.034(9) 0.047(10)
C118 0.085(8) 0.122(9) 0.100(8) 0.061(7) 0.047(7) 0.041(7)
P2 0.0353(11) 0.0362(10) 0.0332(10) -0.0004(8) 0.0138(8) -0.0048(8)
C201 0.040(4) 0.050(4) 0.031(4) -0.003(3) 0.015(3) -0.005(3)
C202 0.053(5) 0.038(4) 0.035(4) -0.002(3) 0.012(4) -0.003(4)
C203 0.072(6) 0.043(5) 0.062(5) -0.004(4) 0.026(5) 0.003(4)
C204 0.075(6) 0.051(5) 0.065(6) -0.023(4) 0.025(5) -0.015(4)
C205 0.070(6) 0.068(6) 0.042(5) -0.007(4) 0.007(4) -0.007(5)
C206 0.061(5) 0.043(5) 0.041(4) 0.007(4) 0.011(4) 0.002(4)
C207 0.035(4) 0.045(4) 0.043(4) -0.001(3) 0.007(3) -0.009(3)
C208 0.060(6) 0.085(7) 0.049(5) -0.015(5) 0.009(4) -0.007(5)
C209 0.078(7) 0.084(7) 0.060(6) -0.013(5) 0.001(5) -0.012(6)
C210 0.058(7) 0.085(7) 0.081(7) -0.001(6) -0.010(6) -0.011(5)
C211 0.044(6) 0.096(7) 0.087(7) -0.017(6) 0.000(5) 0.000(5)
C212 0.039(5) 0.091(7) 0.069(6) -0.008(5) 0.014(5) -0.011(5)
C213 0.059(5) 0.042(5) 0.055(5) 0.003(4) 0.025(4) -0.009(4)
C214 0.061(6) 0.057(5) 0.083(6) 0.024(5) 0.035(5) 0.005(4)
C215 0.079(7) 0.078(7) 0.148(10) 0.055(7) 0.052(7) 0.030(6)
C216 0.088(8) 0.107(9) 0.160(11) 0.101(9) 0.046(8) 0.009(7)
C217 0.084(8) 0.078(7) 0.142(10) 0.042(7) 0.051(8) -0.014(6)
C218 0.072(6) 0.067(6) 0.085(7) 0.017(5) 0.041(5) -0.007(5)
P3 0.0351(10) 0.0335(10) 0.0345(10) -0.0039(8) 0.0123(8) 0.0032(8)
C301 0.037(4) 0.043(4) 0.038(4) -0.002(3) 0.008(3) 0.000(3)
C302 0.043(5) 0.067(6) 0.093(7) 0.011(5) 0.023(5) 0.005(4)
C303 0.033(5) 0.072(7) 0.152(10) 0.019(7) 0.011(6) 0.001(5)
C304 0.053(6) 0.068(7) 0.142(10) 0.022(6) 0.033(6) 0.005(5)
C305 0.052(6) 0.065(6) 0.105(8) 0.012(5) 0.024(5) -0.010(5)
C306 0.040(5) 0.055(5) 0.076(6) 0.012(4) 0.016(4) -0.003(4)
C307 0.041(5) 0.048(4) 0.041(4) -0.009(3) 0.015(4) 0.003(4)
C308 0.049(5) 0.061(5) 0.051(5) -0.018(4) 0.005(4) 0.007(4)
C309 0.054(6) 0.099(7) 0.053(5) -0.035(5) -0.003(4) 0.009(5)
C310 0.069(7) 0.086(7) 0.069(6) -0.039(5) 0.018(5) -0.003(5)
C311 0.057(6) 0.081(6) 0.067(6) -0.028(5) 0.021(5) 0.009(5)
C312 0.042(5) 0.049(5) 0.054(5) -0.017(4) 0.020(4) 0.006(4)
C313 0.049(5) 0.039(4) 0.037(4) 0.001(3) 0.014(3) 0.010(3)
C314 0.063(6) 0.048(5) 0.062(5) 0.005(4) 0.025(5) -0.004(4)
C315 0.090(7) 0.047(5) 0.082(7) 0.011(5) 0.036(6) 0.000(5)
C316 0.122(9) 0.053(6) 0.065(6) 0.015(5) 0.054(6) 0.006(6)
C317 0.112(9) 0.056(6) 0.050(5) 0.008(4) 0.027(5) 0.023(6)
C318 0.064(5) 0.040(4) 0.045(4) 0.000(3) 0.022(4) 0.007(4)
P4 0.0349(11) 0.0361(10) 0.0360(10) 0.0026(8) 0.0086(9) -0.0004(8)
C401 0.049(5) 0.050(5) 0.075(6) 0.022(4) 0.026(5) 0.008(4)
C403 0.069(7) 0.088(8) 0.210(14) 0.106(9) 0.048(8) 0.028(6)
C405 0.079(7) 0.079(7) 0.131(9) 0.067(7) 0.055(7) 0.020(6)
C406 0.049(5) 0.069(6) 0.084(6) 0.033(5) 0.026(5) 0.007(4)
C407 0.039(4) 0.045(5) 0.047(4) 0.005(4) 0.010(4) -0.004(3)
C408 0.060(6) 0.075(6) 0.106(8) 0.035(6) 0.039(6) 0.005(5)
C409 0.082(8) 0.099(9) 0.139(10) 0.035(8) 0.058(8) -0.021(6)
C410 0.073(7) 0.152(12) 0.084(8) 0.019(8) 0.043(6) -0.026(7)
C411 0.068(7) 0.121(10) 0.114(9) -0.033(7) 0.055(7) -0.018(6)
C412 0.060(6) 0.096(7) 0.083(7) -0.025(5) 0.045(5) -0.030(5)
C413 0.048(5) 0.055(5) 0.041(4) -0.005(4) 0.005(4) 0.004(4)
C414 0.074(7) 0.088(7) 0.078(7) -0.020(5) 0.025(6) 0.005(6)
C415 0.101(9) 0.082(7) 0.081(7) -0.024(6) 0.028(7) 0.023(6)
C416 0.126(10) 0.076(7) 0.072(7) -0.021(5) 0.023(7) 0.019(7)
C417 0.093(8) 0.084(7) 0.068(7) -0.036(6) -0.004(6) 0.015(6)
C418 0.059(6) 0.068(6) 0.071(6) -0.020(5) -0.007(5) 0.012(5)

loop_
_atom_type_symbol
_atom_type_description
_atom_type_scat_dispersion_real
_atom_type_scat_dispersion_imag
_atom_type_scat_source
C C 0.0033 0.0016 'International Tables Vol C Tables 4.2.6.8 and 6.1.1.4'
H H 0.0000 0.0000 'International Tables Vol C Tables 4.2.6.8 and 6.1.1.4'
O O 0.0106 0.0060 'International Tables Vol C Tables 4.2.6.8 and 6.1.1.4'
P P 0.1023 0.0942 'International Tables Vol C Tables 4.2.6.8 and 6.1.1.4'
S S 0.1246 0.1234 'International Tables Vol C Tables 4.2.6.8 and 6.1.1.4'
Fe Fe 0.3463 0.8444 'International Tables Vol C Tables 4.2.6.8 and 6.1.1.4'

loop_
_geom_angle_atom_site_label_1
_geom_angle_atom_site_label_2
_geom_angle_atom_site_label_3
_geom_angle
_geom_angle_site_symmetry_1
_geom_angle_site_symmetry_3
_geom_angle_publ_flag
S4 Fe1 S1 106.24(8) . . ?
S4 Fe1 S2 106.43(7) . . ?
S1 Fe1 S2 106.97(7) . . ?
S4 Fe1 P1 128.22(8) . . ?
S1 Fe1 P1 107.16(7) . . ?
S2 Fe1 P1 100.21(7) . . ?
S4 Fe1 Fe4 54.39(5) . . ?
S1 Fe1 Fe4 53.87(5) . . ?
S2 Fe1 Fe4 106.13(6) . . ?
P1 Fe1 Fe4 151.12(7) . . ?
S4 Fe1 Fe2 101.20(6) . . ?
S1 Fe1 Fe2 55.30(5) . . ?
S2 Fe1 Fe2 55.35(5) . . ?
P1 Fe1 Fe2 130.34(7) . . ?
Fe4 Fe1 Fe2 60.99(3) . . ?
S4 Fe1 Fe3 54.99(5) . . ?
S1 Fe1 Fe3 99.70(6) . . ?
S2 Fe1 Fe3 55.95(5) . . ?
P1 Fe1 Fe3 148.80(6) . . ?
Fe4 Fe1 Fe3 59.69(3) . . ?
Fe2 Fe1 Fe3 56.16(3) . . ?
S7 Fe2 S1 120.62(7) . . ?
S7 Fe2 S2 105.17(7) . . ?
S1 Fe2 S2 106.23(7) . . ?
S7 Fe2 S3 108.05(7) . . ?
S1 Fe2 S3 103.49(7) . . ?
S2 Fe2 S3 113.60(7) . . ?
S7 Fe2 Fe3 135.41(6) . . ?
S1 Fe2 Fe3 103.97(6) . . ?
S2 Fe2 Fe3 58.66(5) . . ?
S3 Fe2 Fe3 57.13(5) . . ?
S7 Fe2 Fe1 146.50(6) . . ?
S1 Fe2 Fe1 54.08(5) . . ?
S2 Fe2 Fe1 55.77(5) . . ?
S3 Fe2 Fe1 105.10(5) . . ?
Fe3 Fe2 Fe1 62.62(4) . . ?
S7 Fe2 Fe4 149.51(6) . . ?
S1 Fe2 Fe4 52.91(5) . . ?
S2 Fe2 Fe4 105.06(6) . . ?
S3 Fe2 Fe4 55.04(5) . . ?
Fe3 Fe2 Fe4 61.23(3) . . ?
Fe1 Fe2 Fe4 59.30(3) . . ?
S7 Fe2 Fe6 55.67(5) . . ?
S1 Fe2 Fe6 121.66(6) . . ?
S2 Fe2 Fe6 131.83(6) . . ?
S3 Fe2 Fe6 53.08(5) . . ?
Fe3 Fe2 Fe6 101.83(4) . . ?
Fe1 Fe2 Fe6 157.83(5) . . ?
Fe4 Fe2 Fe6 99.94(4) . . ?
S2 Fe3 S4 119.15(7) 2_655 . ?
S2 Fe3 S3 107.11(7) 2_655 . ?
S4 Fe3 S3 105.99(7) . . ?
S2 Fe3 S2 107.74(6) 2_655 . ?
S4 Fe3 S2 103.62(7) . . ?
S3 Fe3 S2 113.45(7) . . ?
S2 Fe3 Fe2 136.98(6) 2_655 . ?
S4 Fe3 Fe2 103.84(6) . . ?
S3 Fe3 Fe2 58.63(5) . . ?
S2 Fe3 Fe2 57.01(5) . . ?
S2 Fe3 Fe4 147.25(6) 2_655 . ?
S4 Fe3 Fe4 53.74(5) . . ?
S3 Fe3 Fe4 55.91(5) . . ?
S2 Fe3 Fe4 104.89(5) . . ?
Fe2 Fe3 Fe4 62.61(4) . . ?
S2 Fe3 Fe1 147.57(6) 2_655 . ?
S4 Fe3 Fe1 53.03(5) . . ?
S3 Fe3 Fe1 105.14(5) . . ?
S2 Fe3 Fe1 54.87(5) . . ?
Fe2 Fe3 Fe1 61.22(4) . . ?
Fe4 Fe3 Fe1 59.30(3) . . ?
S2 Fe3 Fe3 55.96(5) 2_655 2_655 ?
S4 Fe3 Fe3 120.20(5) . 2_655 ?
S3 Fe3 Fe3 133.45(4) . 2_655 ?
S2 Fe3 Fe3 52.48(5) . 2_655 ?
Fe2 Fe3 Fe3 102.07(5) . 2_655 ?
Fe4 Fe3 Fe3 156.62(6) . 2_655 ?
Fe1 Fe3 Fe3 98.33(5) . 2_655 ?
S1 Fe4 S4 106.86(8) . . ?
S1 Fe4 S3 106.19(7) . . ?
S4 Fe4 S3 107.16(7) . . ?
S1 Fe4 P2 123.45(7) . . ?
S4 Fe4 P2 109.59(7) . . ?
S3 Fe4 P2 102.50(7) . . ?
S1 Fe4 Fe1 54.77(5) . . ?
S4 Fe4 Fe1 54.14(6) . . ?
S3 Fe4 Fe1 106.17(6) . . ?
P2 Fe4 Fe1 150.27(6) . . ?
S1 Fe4 Fe3 101.40(6) . . ?
S4 Fe4 Fe3 55.49(5) . . ?
S3 Fe4 Fe3 55.42(5) . . ?
P2 Fe4 Fe3 134.84(6) . . ?
Fe1 Fe4 Fe3 61.01(4) . . ?
S1 Fe4 Fe2 54.97(5) . . ?
S4 Fe4 Fe2 99.99(6) . . ?
S3 Fe4 Fe2 55.92(5) . . ?
P2 Fe4 Fe2 148.06(6) . . ?
Fe1 Fe4 Fe2 59.70(4) . . ?
Fe3 Fe4 Fe2 56.17(3) . . ?
S8 Fe5 S5 105.27(7) . . ?
S8 Fe5 S6 108.44(7) . . ?
S5 Fe5 S6 109.03(7) . . ?
S8 Fe5 P3 126.97(7) . . ?
S5 Fe5 P3 107.88(7) . . ?
S6 Fe5 P3 98.37(7) . . ?
S8 Fe5 Fe6 102.29(6) . . ?
S5 Fe5 Fe6 56.24(5) . . ?
S6 Fe5 Fe6 56.59(5) . . ?
P3 Fe5 Fe6 130.50(6) . . ?
S8 Fe5 Fe7 55.92(5) . . ?
S5 Fe5 Fe7 101.71(6) . . ?
S6 Fe5 Fe7 56.75(5) . . ?
P3 Fe5 Fe7 146.67(6) . . ?
Fe6 Fe5 Fe7 57.61(3) . . ?
S8 Fe5 Fe8 53.58(5) . . ?
S5 Fe5 Fe8 53.36(5) . . ?
S6 Fe5 Fe8 110.71(6) . . ?
P3 Fe5 Fe8 149.07(6) . . ?
Fe6 Fe5 Fe8 63.93(3) . . ?
Fe7 Fe5 Fe8 63.32(3) . . ?
S3 Fe6 S5 121.00(7) . . ?
S3 Fe6 S6 104.55(7) . . ?
S5 Fe6 S6 108.36(7) . . ?
S3 Fe6 S7 108.36(7) . . ?
S5 Fe6 S7 101.25(7) . . ?
S6 Fe6 S7 113.70(6) . . ?
S3 Fe6 Fe7 134.15(6) . . ?
S5 Fe6 Fe7 104.82(6) . . ?
S6 Fe6 Fe7 58.55(5) . . ?
S7 Fe6 Fe7 57.04(5) . . ?
S3 Fe6 Fe5 147.93(6) . . ?
S5 Fe6 Fe5 55.48(5) . . ?
S6 Fe6 Fe5 56.64(5) . . ?
S7 Fe6 Fe5 103.31(5) . . ?
Fe7 Fe6 Fe5 62.24(3) . . ?
S3 Fe6 Fe2 55.96(5) . . ?
S5 Fe6 Fe2 119.74(6) . . ?
S6 Fe6 Fe2 131.51(5) . . ?
S7 Fe6 Fe2 53.10(5) . . ?
Fe7 Fe6 Fe2 101.07(4) . . ?
Fe5 Fe6 Fe2 156.10(5) . . ?
S3 Fe6 Fe8 148.27(6) . . ?
S5 Fe6 Fe8 51.42(5) . . ?
S6 Fe6 Fe8 106.88(5) . . ?
S7 Fe6 Fe8 54.09(5) . . ?
Fe7 Fe6 Fe8 63.14(3) . . ?
Fe5 Fe6 Fe8 59.35(3) . . ?
Fe2 Fe6 Fe8 98.54(4) . . ?
S6 Fe7 S8 120.20(7) 2_655 . ?
S6 Fe7 S7 110.05(7) 2_655 . ?
S8 Fe7 S7 101.98(7) . . ?
S6 Fe7 S6 105.59(6) 2_655 . ?
S8 Fe7 S6 105.64(7) . . ?
S7 Fe7 S6 113.62(7) . . ?
S6 Fe7 Fe6 136.83(6) 2_655 . ?
S8 Fe7 Fe6 102.93(5) . . ?
S7 Fe7 Fe6 58.32(5) . . ?
S6 Fe7 Fe6 57.19(5) . . ?
S6 Fe7 Fe5 147.02(6) 2_655 . ?
S8 Fe7 Fe5 54.13(5) . . ?
S7 Fe7 Fe5 102.67(5) . . ?
S6 Fe7 Fe5 55.53(5) . . ?
Fe6 Fe7 Fe5 60.15(3) . . ?
S6 Fe7 Fe8 148.58(6) 2_655 . ?
S8 Fe7 Fe8 51.37(5) . . ?
S7 Fe7 Fe8 54.31(5) . . ?
S6 Fe7 Fe8 105.77(5) . . ?
Fe6 Fe7 Fe8 63.01(3) . . ?
Fe5 Fe7 Fe8 58.74(3) . . ?
S6 Fe7 Fe7 54.78(5) 2_655 2_655 ?
S8 Fe7 Fe7 123.64(5) . 2_655 ?
S7 Fe7 Fe7 133.82(4) . 2_655 ?
S6 Fe7 Fe7 51.26(5) . 2_655 ?
Fe6 Fe7 Fe7 100.88(4) . 2_655 ?
Fe5 Fe7 Fe7 98.92(5) . 2_655 ?
Fe8 Fe7 Fe7 156.51(6) . 2_655 ?
S5 Fe8 S8 107.59(7) . . ?
S5 Fe8 P4 120.08(7) . . ?
S8 Fe8 P4 113.52(7) . . ?
S5 Fe8 S7 103.27(7) . . ?
S8 Fe8 S7 103.27(7) . . ?
P4 Fe8 S7 107.31(7) . . ?
S5 Fe8 Fe5 54.92(5) . . ?
S8 Fe8 Fe5 54.42(5) . . ?
P4 Fe8 Fe5 151.28(6) . . ?
S7 Fe8 Fe5 101.13(5) . . ?
S5 Fe8 Fe6 53.57(5) . . ?
S8 Fe8 Fe6 97.26(6) . . ?
P4 Fe8 Fe6 147.88(6) . . ?
S7 Fe8 Fe6 54.14(5) . . ?
Fe5 Fe8 Fe6 56.72(3) . . ?
S5 Fe8 Fe7 98.65(6) . . ?
S8 Fe8 Fe7 53.81(5) . . ?
P4 Fe8 Fe7 140.77(6) . . ?
S7 Fe8 Fe7 53.25(5) . . ?
Fe5 Fe8 Fe7 57.94(3) . . ?
Fe6 Fe8 Fe7 53.85(3) . . ?
Fe4 S1 Fe1 71.36(6) . . ?
Fe4 S1 Fe2 72.12(6) . . ?
Fe1 S1 Fe2 70.62(6) . . ?
Fe3 S2 Fe2 123.92(8) 2_655 . ?
Fe3 S2 Fe1 124.40(8) 2_655 . ?
Fe2 S2 Fe1 68.88(6) . . ?
Fe3 S2 Fe3 71.56(6) 2_655 . ?
Fe2 S2 Fe3 64.34(5) . . ?
Fe1 S2 Fe3 69.19(6) . . ?
Fe6 S3 Fe3 122.10(8) . . ?
Fe6 S3 Fe4 125.42(8) . . ?
Fe3 S3 Fe4 68.67(5) . . ?
Fe6 S3 Fe2 70.96(6) . . ?
Fe3 S3 Fe2 64.24(5) . . ?
Fe4 S3 Fe2 69.04(5) . . ?
Fe1 S4 Fe4 71.47(6) . . ?
Fe1 S4 Fe3 71.97(6) . . ?
Fe4 S4 Fe3 70.77(6) . . ?
Fe8 S5 Fe5 71.73(6) . . ?
Fe8 S5 Fe6 75.01(6) . . ?
Fe5 S5 Fe6 68.28(5) . . ?
Fe7 S6 Fe6 125.24(8) 2_655 . ?
Fe7 S6 Fe5 126.84(8) 2_655 . ?
Fe6 S6 Fe5 66.77(5) . . ?
Fe7 S6 Fe7 73.96(6) 2_655 . ?
Fe6 S6 Fe7 64.26(5) . . ?
Fe5 S6 Fe7 67.72(5) . . ?
Fe2 S7 Fe7 121.58(8) . . ?
Fe2 S7 Fe8 126.48(8) . . ?
Fe7 S7 Fe8 72.44(6) . . ?
Fe2 S7 Fe6 71.23(6) . . ?
Fe7 S7 Fe6 64.64(5) . . ?
Fe8 S7 Fe6 71.76(6) . . ?
Fe8 S8 Fe5 72.00(6) . . ?
Fe8 S8 Fe7 74.82(6) . . ?
Fe5 S8 Fe7 69.95(6) . . ?
C107 P1 C113 109.2(4) . . ?
C107 P1 C101 105.3(4) . . ?
C113 P1 C101 105.6(4) . . ?
C107 P1 Fe1 115.2(3) . . ?
C113 P1 Fe1 111.6(3) . . ?
C101 P1 Fe1 109.4(2) . . ?
C102 C101 C106 109.3(7) . . ?
C102 C101 P1 119.3(6) . . ?
C106 C101 P1 112.6(5) . . ?
C101 C102 C103 111.1(8) . . ?
C102 C103 C104 111.3(8) . . ?
C105 C104 C103 113.0(9) . . ?
C104 C105 C106 111.3(8) . . ?
C101 C106 C105 110.9(8) . . ?
C112 C107 C108 109.9(7) . . ?
C112 C107 P1 111.3(5) . . ?
C108 C107 P1 110.0(6) . . ?
C109 C108 C107 110.6(9) . . ?
C110 C109 C108 111.9(9) . . ?
C109 C110 C111 112.0(9) . . ?
C110 C111 C112 109.5(8) . . ?
C107 C112 C111 112.5(7) . . ?
C114 C113 C118 108.9(8) . . ?
C114 C113 P1 112.1(6) . . ?
C118 C113 P1 117.1(6) . . ?
C113 C114 C115 111.4(9) . . ?
C116 C115 C114 111.4(9) . . ?
C115 C116 C117 113.1(10) . . ?
C116 C117 C118 108.4(10) . . ?
C113 C118 C117 110.8(9) . . ?
C201 P2 C213 108.5(3) . . ?
C201 P2 C207 104.7(3) . . ?
C213 P2 C207 106.8(3) . . ?
C201 P2 Fe4 114.1(2) . . ?
C213 P2 Fe4 113.2(3) . . ?
C207 P2 Fe4 109.0(2) . . ?
C202 C201 C206 109.7(6) . . ?
C202 C201 P2 110.2(4) . . ?
C206 C201 P2 113.0(5) . . ?
C203 C202 C201 112.6(6) . . ?
C204 C203 C202 110.8(7) . . ?
C203 C204 C205 111.2(7) . . ?
C206 C205 C204 111.5(6) . . ?
C205 C206 C201 111.4(6) . . ?
C208 C207 C212 110.1(6) . . ?
C208 C207 P2 112.0(5) . . ?
C212 C207 P2 117.6(5) . . ?
C207 C208 C209 110.0(7) . . ?
C210 C209 C208 112.5(8) . . ?
C211 C210 C209 110.8(8) . . ?
C210 C211 C212 111.9(8) . . ?
C211 C212 C207 109.2(7) . . ?
C218 C213 C214 111.1(7) . . ?
C218 C213 P2 116.4(6) . . ?
C214 C213 P2 111.5(5) . . ?
C213 C214 C215 111.1(7) . . ?
C216 C215 C214 111.7(9) . . ?
C215 C216 C217 111.4(9) . . ?
C216 C217 C218 110.6(8) . . ?
C213 C218 C217 110.7(8) . . ?
C313 P3 C301 106.5(3) . . ?
C313 P3 C307 105.9(3) . . ?
C301 P3 C307 105.7(3) . . ?
C313 P3 Fe5 115.3(2) . . ?
C301 P3 Fe5 110.2(2) . . ?
C307 P3 Fe5 112.7(2) . . ?
C302 C301 C306 109.6(6) . . ?
C302 C301 P3 116.7(5) . . ?
C306 C301 P3 111.6(5) . . ?
C301 C302 C303 110.8(7) . . ?
C304 C303 C302 110.7(8) . . ?
C305 C304 C303 110.5(8) . . ?
C304 C305 C306 112.6(8) . . ?
C305 C306 C301 111.3(7) . . ?
C308 C307 C312 110.5(6) . . ?
C308 C307 P3 110.4(5) . . ?
C312 C307 P3 116.4(5) . . ?
C307 C308 C309 110.8(7) . . ?
C310 C309 C308 111.5(7) . . ?
C309 C310 C311 110.8(7) . . ?
C310 C311 C312 112.1(7) . . ?
C307 C312 C311 111.2(6) . . ?
C314 C313 C318 109.2(6) . . ?
C314 C313 P3 109.5(5) . . ?
C318 C313 P3 112.5(5) . . ?
C315 C314 C313 111.7(7) . . ?
C314 C315 C316 111.0(7) . . ?
C317 C316 C315 110.0(7) . . ?
C316 C317 C318 111.9(8) . . ?
C313 C318 C317 110.1(6) . . ?
C413 P4 C401 104.6(4) . . ?
C413 P4 C407 102.7(3) . . ?
C401 P4 C407 105.8(3) . . ?
C413 P4 Fe8 114.6(2) . . ?
C401 P4 Fe8 113.9(3) . . ?
C407 P4 Fe8 114.0(2) . . ?
C401 C402 C403 105.9(9) . . ?
C405 C404 C403 111.2(9) . . ?
C401 C2' C403 109.9(18) . . ?
C405 C4' C403 107.6(16) . . ?
C2' C401 C402 54.5(13) . . ?
C2' C401 C406 119.1(12) . . ?
C402 C401 C406 112.6(8) . . ?
C2' C401 P4 126.4(12) . . ?
C402 C401 P4 117.8(7) . . ?
C406 C401 P4 112.1(5) . . ?
C404 C403 C402 106.0(9) . . ?
C404 C403 C2' 117.5(12) . . ?
C402 C403 C2' 46.1(10) . . ?
C404 C403 C4' 37.1(9) . . ?
C402 C403 C4' 115.6(11) . . ?
C2' C403 C4' 97.3(13) . . ?
C4' C405 C404 46.0(12) . . ?
C4' C405 C406 124.6(13) . . ?
C404 C405 C406 117.6(9) . . ?
C405 C406 C401 115.1(7) . . ?
C412 C407 C408 108.0(7) . . ?
C412 C407 P4 112.7(5) . . ?
C408 C407 P4 111.9(5) . . ?
C409 C408 C407 111.7(8) . . ?
C408 C409 C410 111.3(9) . . ?
C411 C410 C409 110.1(8) . . ?
C410 C411 C412 111.1(9) . . ?
C411 C412 C407 111.7(7) . . ?
C414 C413 C418 110.7(7) . . ?
C414 C413 P4 114.8(6) . . ?
C418 C413 P4 116.3(6) . . ?
C413 C414 C415 111.0(8) . . ?
C416 C415 C414 111.0(8) . . ?
C417 C416 C415 112.0(9) . . ?
C416 C417 C418 112.2(9) . . ?
C413 C418 C417 112.5(7) . . ?
C13S O11S C14S 116(3) . . ?
C12S C11S C14S 117(4) . . ?
C11S C12S C13S 106(4) . . ?
O11S C13S C12S 106(4) . . ?
C11S C14S O11S 95(3) . . ?
C3S O1S C2S 130(3) . . ?
C1S C2S O1S 132(4) . . ?
O1S C3S C4S 124(3) . . ?
C23S O21S C22S 131(2) . . ?
C21S C22S O21S 120(3) . . ?
O21S C23S C24S 133(2) . . ?

loop_
_geom_bond_atom_site_label_1
_geom_bond_atom_site_label_2
_geom_bond_distance
_geom_bond_site_symmetry_2
_geom_bond_publ_flag
Fe1 S4 2.266(2) . ?
Fe1 S1 2.2848(19) . ?
Fe1 S2 2.3589(19) . ?
Fe1 P1 2.380(2) . ?
Fe1 Fe4 2.6506(14) . y
Fe1 Fe2 2.6615(13) . y
Fe1 Fe3 2.6963(14) . y
Fe2 S7 2.3035(18) . ?
Fe2 S1 2.3195(19) . ?
Fe2 S2 2.3469(19) . ?
Fe2 S3 2.3911(19) . ?
Fe2 Fe3 2.5221(13) . ?
Fe2 Fe4 2.6957(13) . ?
Fe2 Fe6 2.7275(12) . ?
Fe3 S2 2.2872(19) 2_655 ?
Fe3 S4 2.3225(19) . ?
Fe3 S3 2.3522(19) . ?
Fe3 S2 2.390(2) . ?
Fe3 Fe4 2.6613(13) . ?
Fe3 Fe3 2.7358(18) 2_655 ?
Fe4 S1 2.259(2) . ?
Fe4 S4 2.273(2) . ?
Fe4 S3 2.3660(18) . ?
Fe4 P2 2.370(2) . ?
Fe5 S8 2.283(2) . ?
Fe5 S5 2.3009(19) . ?
Fe5 S6 2.3583(18) . ?
Fe5 P3 2.409(2) . ?
Fe5 Fe6 2.5945(13) . ?
Fe5 Fe7 2.6470(13) . ?
Fe5 Fe8 2.6699(13) . ?
Fe6 S3 2.3068(18) . ?
Fe6 S5 2.3219(18) . ?
Fe6 S6 2.3570(18) . ?
Fe6 S7 2.3789(19) . ?
Fe6 Fe7 2.5261(12) . ?
Fe6 Fe8 2.7876(13) . ?
Fe7 S6 2.2841(18) 2_655 ?
Fe7 S8 2.3339(18) . ?
Fe7 S7 2.3455(18) . ?
Fe7 S6 2.3924(19) . ?
Fe7 Fe8 2.7909(12) . ?
Fe7 Fe7 2.8144(17) 2_655 ?
Fe8 S5 2.256(2) . ?
Fe8 S8 2.2591(19) . ?
Fe8 P4 2.353(2) . ?
Fe8 S7 2.3774(19) . ?
S2 Fe3 2.2872(19) 2_655 ?
S6 Fe7 2.2841(18) 2_655 ?
P1 C107 1.840(7) . ?
P1 C113 1.859(8) . ?
P1 C101 1.857(8) . ?
C101 C102 1.499(11) . ?
C101 C106 1.524(10) . ?
C102 C103 1.517(12) . ?
C103 C104 1.526(13) . ?
C104 C105 1.440(12) . ?
C105 C106 1.557(12) . ?
C107 C112 1.518(10) . ?
C107 C108 1.532(12) . ?
C108 C109 1.531(13) . ?
C109 C110 1.507(14) . ?
C110 C111 1.512(14) . ?
C111 C112 1.521(11) . ?
C113 C114 1.507(12) . ?
C113 C118 1.523(12) . ?
C114 C115 1.539(12) . ?
C115 C116 1.466(14) . ?
C116 C117 1.537(16) . ?
C117 C118 1.536(14) . ?
P2 C201 1.847(7) . ?
P2 C213 1.851(7) . ?
P2 C207 1.859(7) . ?
C201 C202 1.527(9) . ?
C201 C206 1.528(9) . ?
C202 C203 1.507(9) . ?
C203 C204 1.503(11) . ?
C204 C205 1.538(11) . ?
C205 C206 1.505(10) . ?
C207 C208 1.516(10) . ?
C207 C212 1.546(11) . ?
C208 C209 1.529(12) . ?
C209 C210 1.509(13) . ?
C210 C211 1.494(13) . ?
C211 C212 1.532(11) . ?
C213 C218 1.507(11) . ?
C213 C214 1.516(11) . ?
C214 C215 1.533(11) . ?
C215 C216 1.490(14) . ?
C216 C217 1.505(14) . ?
C217 C218 1.533(11) . ?
P3 C313 1.848(7) . ?
P3 C301 1.862(7) . ?
P3 C307 1.865(7) . ?
C301 C302 1.501(10) . ?
C301 C306 1.534(10) . ?
C302 C303 1.546(11) . ?
C303 C304 1.493(13) . ?
C304 C305 1.486(12) . ?
C305 C306 1.518(11) . ?
C307 C308 1.520(10) . ?
C307 C312 1.527(9) . ?
C308 C309 1.553(10) . ?
C309 C310 1.510(12) . ?
C310 C311 1.509(11) . ?
C311 C312 1.539(10) . ?
C313 C314 1.531(10) . ?
C313 C318 1.532(9) . ?
C314 C315 1.521(10) . ?
C315 C316 1.534(12) . ?
C316 C317 1.519(13) . ?
C317 C318 1.542(10) . ?
P4 C413 1.844(7) . ?
P4 C401 1.845(7) . ?
P4 C407 1.860(7) . ?
C402 C401 1.458(15) . ?
C402 C403 1.649(15) . ?
C404 C405 1.445(15) . ?
C404 C403 1.548(15) . ?
C2' C401 1.36(3) . ?
C2' C403 1.66(3) . ?
C4' C405 1.27(3) . ?
C4' C403 1.77(3) . ?
C401 C406 1.526(11) . ?
C405 C406 1.504(11) . ?
C407 C412 1.508(11) . ?
C407 C408 1.532(10) . ?
C408 C409 1.533(12) . ?
C409 C410 1.532(15) . ?
C410 C411 1.492(14) . ?
C411 C412 1.506(12) . ?
C413 C414 1.523(11) . ?
C413 C418 1.536(10) . ?
C414 C415 1.569(12) . ?
C415 C416 1.512(13) . ?
C416 C417 1.496(14) . ?
C417 C418 1.540(11) . ?
O11S C13S 1.31(4) . ?
O11S C14S 1.44(4) . ?
C11S C12S 1.32(5) . ?
C11S C14S 1.41(5) . ?
C12S C13S 1.38(4) . ?
O1S C3S 1.16(2) . ?
O1S C2S 1.35(3) . ?
C1S C2S 1.02(3) . ?
C3S C4S 1.46(3) . ?
O21S C23S 1.14(2) . ?
O21S C22S 1.38(2) . ?
C21S C22S 1.05(3) . ?
C23S C24S 1.49(2) . ?
